data_7715719
loop_
_publ_author_name
'Zabala-Lekuona, Andoni'
'Lopez de Pariza, Xabier'
'D&#xed;az-Ortega, Ismael F'
'Cepeda, Javier'
'Nojiri, Hiroyuki'
'Gritsan, Nina P.'
'Dmitriev, Alexey A.'
'L&#xf3;pez-Ortega, Alberto'
'Rodr&#xed;guez-Di&#xe9;guez, Antonio'
'Seco, Jos&#xe9; M'
'Colacio, Enrique'

_publ_section_title
;
 From field-induced to zero-field SMMs associated with open/closed
 structures of bis(ZnDy) tetranuclear complexes: a combined magnetic,
 theoretical and optical study.
;
_journal_issue 18
_journal_name_full 'Dalton transactions (Cambridge, England : 2003)'
_journal_page_first 7971
_journal_page_last 7984
_journal_paper_doi 10.1039/d4dt00148f
_journal_volume 53
_journal_year 2024
_chemical_formula_moiety 'C96 H128 Dy2 N10 O26 Zn2, 2 (N O3), 6 (C H4 O), 2 (H2 O)'
_chemical_formula_sum 'C102 H156 Co2 Dy2 N12 O40'
_chemical_formula_weight 2633.24
_chemical_name_systematic Compound3
_chemical_properties_physical Heat-sensitive
_space_group_crystal_system orthorhombic
_space_group_IT_number 32
_space_group_name_Hall 'P 2 -2ab'
_space_group_name_H-M_alt 'P b a 2'
_atom_sites_solution_hydrogens mixed
_audit_creation_method SHELXL-2018/3
_audit_update_record
;
2022-12-15 deposited with the CCDC.	2024-04-11 downloaded from the CCDC.
;
_cell_angle_alpha 90
_cell_angle_beta 90
_cell_angle_gamma 90
_cell_formula_units_Z 2
_cell_length_a 20.934(2)
_cell_length_b 22.821(2)
_cell_length_c 12.2957(13)
_cell_measurement_reflns_used 88164
_cell_measurement_temperature 100(2)
_cell_measurement_theta_max 28.822
_cell_measurement_theta_min 2.033
_cell_volume 5874.1(10)
_computing_cell_refinement 'CrysAlisPro, Agilent Technologies'
_computing_data_collection 'CrysAlisPro, Agilent Technologies'
_computing_data_reduction 'CrysAlisPro, Agilent Technologies'
_computing_molecular_graphics 'SHELXL-2018/3 (Sheldrick, 2018)'
_computing_publication_material 'WinGX (Farrugia, 1999)'
_computing_structure_refinement 'SHELXL-2018/3 (Sheldrick, 2018)'
_computing_structure_solution 'SHELXL-2018/3 (Sheldrick, 2018)'
_diffrn_ambient_temperature 100(2)
_diffrn_measured_fraction_theta_full 0.999
_diffrn_measured_fraction_theta_max 0.934
_diffrn_measurement_device_type 'Bruker D8 Venture'
_diffrn_measurement_method '\w scans'
_diffrn_radiation_monochromator graphite
_diffrn_radiation_source 'fine-focus sealed tube'
_diffrn_radiation_type MoK\a
_diffrn_radiation_wavelength 0.71073
_diffrn_reflns_av_R_equivalents 0.0774
_diffrn_reflns_av_unetI/netI 0.0595
_diffrn_reflns_Laue_measured_fraction_full 0.999
_diffrn_reflns_Laue_measured_fraction_max 0.934
_diffrn_reflns_limit_h_max 28
_diffrn_reflns_limit_h_min -28
_diffrn_reflns_limit_k_max 30
_diffrn_reflns_limit_k_min -28
_diffrn_reflns_limit_l_max 16
_diffrn_reflns_limit_l_min -15
_diffrn_reflns_number 88164
_diffrn_reflns_point_group_measured_fraction_full 0.998
_diffrn_reflns_point_group_measured_fraction_max 0.905
_diffrn_reflns_theta_full 25.242
_diffrn_reflns_theta_max 28.822
_diffrn_reflns_theta_min 2.033
_diffrn_standards_decay_% 0
_diffrn_standards_interval_count 0
_diffrn_standards_interval_time 0
_diffrn_standards_number 0
_exptl_absorpt_coefficient_mu 1.622
_exptl_absorpt_correction_type multi-scan
_exptl_absorpt_process_details
;
CrysAlisPro, Agilent Technologies,
Version 1.171.35.15 (release 03-08-2011 CrysAlis171 .NET)
(compiled Aug  3 2011,13:03:54)
Analytical numeric absorption correction using a multifaceted crystal
model based on expressions derived by R.C. Clark & J.S. Reid.
(Clark, R. C. & Reid, J. S. (1995). Acta Cryst. A51, 887-897)
;
_exptl_crystal_colour pink
_exptl_crystal_density_diffrn 1.489
_exptl_crystal_density_method none
_exptl_crystal_description prismatic
_exptl_crystal_F_000 2716
_exptl_crystal_preparation 'Magnetic properties'
_exptl_crystal_size_max 0.27
_exptl_crystal_size_mid 0.13
_exptl_crystal_size_min 0.10
_exptl_transmission_factor_max 0.000
_exptl_transmission_factor_min 0.000
_refine_diff_density_max 3.298
_refine_diff_density_min -2.848
_refine_diff_density_rms 0.208
_refine_ls_abs_structure_details
;
 Refined as an inversion twin.
;
_refine_ls_abs_structure_Flack 0.05(2)
_refine_ls_extinction_method none
_refine_ls_goodness_of_fit_ref 1.128
_refine_ls_hydrogen_treatment constr
_refine_ls_matrix_type full
_refine_ls_number_parameters 735
_refine_ls_number_reflns 13908
_refine_ls_number_restraints 31
_refine_ls_restrained_S_all 1.127
_refine_ls_R_factor_all 0.0985
_refine_ls_R_factor_gt 0.0678
_refine_ls_shift/su_max 0.028
_refine_ls_shift/su_mean 0.000
_refine_ls_structure_factor_coef Fsqd
_refine_ls_weighting_details 'w=1/[\s^2^(Fo^2^)+(0.0293P)^2^+88.6975P] where P=(Fo^2^+2Fc^2^)/3'
_refine_ls_weighting_scheme calc
_refine_ls_wR_factor_gt 0.1516
_refine_ls_wR_factor_ref 0.1714
_reflns_number_gt 11122
_reflns_number_total 13908
_reflns_threshold_expression 'I > 2\s(I)'
_cod_data_source_file d4dt00148f2.cif
_cod_data_source_block Compound3
_cod_depositor_comments
;
The following automatic conversions were performed:

data item '_exptl_absorpt_correction_type' value 'multi scan' was
changed to 'multi-scan' in accordance with the
/home/data/users/saulius/crontab/automatic-downloads/rss-feeds/RSC/lib/dictionaries/cif_core.dic
dictionary named 'cif_core.dic' version 2.4.2 last updated on
2011-04-26.

Automatic conversion script
Id: cif_fix_values 8170 2020-07-09 18:12:32Z antanas 

 Adding full bibliography for 7715717--7715720.cif.
;
_cod_original_cell_volume 5874.2(10)
_cod_database_code 7715719
_shelx_shelxl_version_number 2018/3
_shelx_space_group_comment
;
The symmetry employed for this shelxl refinement is uniquely defined
by the following loop, which should always be used as a source of
symmetry information in preference to the above space-group names.
They are only intended as comments.
;

loop_
_space_group_symop_operation_xyz
'x, y, z'
'-x, -y, z'
'-x+1/2, y+1/2, z'
'x+1/2, -y+1/2, z'

loop_
_atom_site_label
_atom_site_type_symbol
_atom_site_fract_x
_atom_site_fract_y
_atom_site_fract_z
_atom_site_U_iso_or_equiv
_atom_site_adp_type
_atom_site_occupancy
_atom_site_site_symmetry_order
_atom_site_calc_flag
_atom_site_refinement_flags_posn
_atom_site_refinement_flags_adp
_atom_site_refinement_flags_occupancy
_atom_site_disorder_assembly
_atom_site_disorder_group
Co1 Co 0.59580(8) 0.14300(7) 0.95469(14) 0.0172(3) Uani 1 1 d . . . . .
Dy1 Dy 0.44431(2) 0.18477(2) 0.99826(6) 0.01803(13) Uani 1 1 d . . . . .
C1 C 0.5323(6) 0.2124(6) 0.7862(11) 0.022(3) Uani 1 1 d . . . . .
C1M1 C 0.805(4) 0.961(5) 0.394(5) 0.15(4) Uani 0.5 1 d . . P A 1
C1M2 C 0.7761(16) 0.9243(16) 0.341(4) 0.046(10) Uani 0.5 1 d . . P A 2
C1S C 0.4987(6) 0.0692(6) 0.8571(10) 0.019(3) Uani 1 1 d . . . . .
C2 C 0.4746(6) 0.2118(6) 0.7299(11) 0.021(3) Uani 1 1 d . . . . .
C2M C 0.8368(11) 0.0697(12) 0.252(2) 0.071(7) Uani 1 1 d . . . . .
H2M1 H 0.837464 0.105353 0.210516 0.107 Uiso 1 1 calc R U . . .
H2M2 H 0.834118 0.036832 0.203508 0.107 Uiso 1 1 calc R U . . .
H2M3 H 0.875242 0.066880 0.294300 0.107 Uiso 1 1 calc R U . . .
C2S C 0.4800(6) 0.0281(6) 0.7661(10) 0.021(3) Uani 1 1 d . . . . .
H21 H 0.485419 0.047954 0.697006 0.025 Uiso 1 1 calc R U . . .
H27 H 0.435250 0.017941 0.773610 0.025 Uiso 1 1 calc R U . . .
C3 C 0.4722(6) 0.2186(7) 0.6187(11) 0.025(3) Uani 1 1 d . . . . .
H16 H 0.433225 0.218045 0.582380 0.030 Uiso 1 1 calc R U . . .
C3M C 0.3709(12) 0.3358(9) 0.485(2) 0.072(7) Uani 1 1 d . . . . .
H3M1 H 0.394848 0.369455 0.462283 0.108 Uiso 1 1 calc R U . . .
H3M2 H 0.393532 0.300794 0.465475 0.108 Uiso 1 1 calc R U . . .
H3M3 H 0.365547 0.336923 0.562887 0.108 Uiso 1 1 calc R U . . .
C4 C 0.5296(8) 0.2266(7) 0.5607(12) 0.026(3) Uani 1 1 d . . . . .
C5 C 0.5870(6) 0.2280(6) 0.6143(11) 0.022(3) Uani 1 1 d . U . . .
H26 H 0.624455 0.233929 0.575160 0.026 Uiso 1 1 calc R U . . .
C6 C 0.5898(6) 0.2206(6) 0.7269(11) 0.022(3) Uani 1 1 d . . . . .
C7 C 0.6515(6) 0.2257(6) 0.7902(11) 0.022(3) Uani 1 1 d . . . . .
H20 H 0.685708 0.235768 0.740319 0.026 Uiso 1 1 calc R U . . .
H25 H 0.647514 0.257445 0.842230 0.026 Uiso 1 1 calc R U . . .
C8 C 0.7239(7) 0.1806(6) 0.9248(10) 0.021(3) Uani 1 1 d . . . . .
H54 H 0.715280 0.214206 0.970779 0.025 Uiso 1 1 calc R U . . .
H55 H 0.762183 0.188782 0.883032 0.025 Uiso 1 1 calc R U . . .
C9 C 0.7348(5) 0.1267(5) 0.9955(15) 0.020(2) Uani 1 1 d . U . . .
H5 H 0.750269 0.094769 0.950546 0.024 Uiso 1 1 calc R U . . .
H6 H 0.767384 0.135349 1.049348 0.024 Uiso 1 1 calc R U . . .
C10 C 0.6690(6) 0.1412(7) 1.1564(12) 0.026(3) Uani 1 1 d . . . . .
H28 H 0.667395 0.182822 1.140169 0.031 Uiso 1 1 calc R U . . .
H56 H 0.706810 0.134241 1.199991 0.031 Uiso 1 1 calc R U . . .
C11 C 0.6112(6) 0.1253(6) 1.2222(11) 0.022(3) Uani 1 1 d . . . . .
C12 C 0.6160(6) 0.1006(7) 1.3239(11) 0.026(3) Uani 1 1 d . . . . .
H57 H 0.656378 0.095072 1.353656 0.031 Uiso 1 1 calc R U . . .
C13 C 0.5622(7) 0.0835(8) 1.3847(12) 0.033(3) Uani 1 1 d . . . . .
C14 C 0.5020(7) 0.0877(7) 1.3385(11) 0.032(3) Uani 1 1 d . . . . .
H4 H 0.466160 0.074468 1.375825 0.038 Uiso 1 1 calc R U . . .
C15 C 0.4963(7) 0.1120(7) 1.2357(12) 0.027(3) Uani 1 1 d . . . . .
C16 C 0.5497(6) 0.1326(6) 1.1760(11) 0.023(3) Uani 1 1 d . . . . .
C17 C 0.3627(7) 0.2246(8) 0.7528(13) 0.031(4) Uani 1 1 d . . . . .
H22 H 0.330600 0.223621 0.808603 0.047 Uiso 1 1 calc R U . . .
H23 H 0.350305 0.199175 0.694272 0.047 Uiso 1 1 calc R U . . .
H24 H 0.367040 0.263906 0.726043 0.047 Uiso 1 1 calc R U . . .
C18 C 0.3846(6) 0.0923(7) 1.2244(11) 0.026(3) Uani 1 1 d . . . . .
H1 H 0.349236 0.096049 1.175255 0.039 Uiso 1 1 calc R U . . .
H2 H 0.374387 0.111110 1.292049 0.039 Uiso 1 1 calc R U . . .
H3 H 0.393228 0.051569 1.237146 0.039 Uiso 1 1 calc R U . . .
C19 C 0.5257(9) 0.2348(10) 0.4381(15) 0.044(5) Uani 1 1 d . . . . .
H17 H 0.525454 0.275906 0.421429 0.066 Uiso 1 1 calc R U . . .
H18 H 0.487259 0.217072 0.411305 0.066 Uiso 1 1 calc R U . . .
H19 H 0.562032 0.216678 0.404320 0.066 Uiso 1 1 calc R U . . .
C20 C 0.5689(7) 0.0621(10) 1.5028(18) 0.057(5) Uani 1 1 d . . . . .
H58 H 0.596377 0.088337 1.542168 0.085 Uiso 1 1 calc R U . . .
H59 H 0.587034 0.023469 1.503346 0.085 Uiso 1 1 calc R U . . .
H60 H 0.527633 0.061252 1.536666 0.085 Uiso 1 1 calc R U . . .
C21 C 0.6825(6) 0.1215(6) 0.7694(10) 0.019(3) Uani 1 1 d . U . . .
H7 H 0.687554 0.085748 0.811303 0.023 Uiso 1 1 calc R U . . .
H8 H 0.644957 0.116542 0.724204 0.023 Uiso 1 1 calc R U . . .
C22 C 0.7400(6) 0.1270(6) 0.6947(11) 0.024(3) Uani 1 1 d . . . . .
H9 H 0.777674 0.137448 0.736329 0.028 Uiso 1 1 calc R U . . .
H48 H 0.732523 0.157228 0.640728 0.028 Uiso 1 1 calc R U . . .
C23 C 0.7497(7) 0.0669(6) 0.6386(10) 0.023(3) Uani 1 1 d . . . . .
H10 H 0.708463 0.050383 0.619874 0.028 Uiso 1 1 calc R U . . .
H49 H 0.773686 0.072314 0.571794 0.028 Uiso 1 1 calc R U . . .
C24 C 0.7668(6) -0.0359(7) 0.6849(11) 0.026(3) Uani 1 1 d . . . . .
H11 H 0.802753 -0.061405 0.700238 0.031 Uiso 1 1 calc R U . . .
H39 H 0.757230 -0.038939 0.607936 0.031 Uiso 1 1 calc R U . . .
C25 C 0.7097(6) -0.0565(6) 0.7493(11) 0.022(3) Uani 1 1 d . . . . .
H12 H 0.690868 -0.089738 0.712153 0.026 Uiso 1 1 calc R U . . .
H13 H 0.678135 -0.025344 0.750125 0.026 Uiso 1 1 calc R U . . .
C26 C 0.7354(5) -0.0237(5) 0.9426(11) 0.018(2) Uani 1 1 d . . . . .
H50 H 0.759855 0.006513 0.905966 0.022 Uiso 1 1 calc R U . . .
H51 H 0.759843 -0.037152 1.004728 0.022 Uiso 1 1 calc R U . . .
C27 C 0.6722(5) 0.0015(5) 0.9809(11) 0.020(3) Uani 1 1 d . . . . .
H29 H 0.644189 -0.030672 1.000731 0.024 Uiso 1 1 calc R U . . .
H30 H 0.652434 0.022115 0.920686 0.024 Uiso 1 1 calc R U . . .
C28A C 0.6774(6) 0.0440(6) 1.0790(11) 0.025(3) Uani 1 1 d . . . . .
H52 H 0.642729 0.035446 1.128982 0.030 Uiso 1 1 calc R U . . .
H53 H 0.717087 0.036008 1.116806 0.030 Uiso 1 1 calc R U . . .
C29 C 0.8556(7) 0.0347(7) 0.6993(12) 0.027(3) Uani 1 1 d . . . . .
H40 H 0.868443 0.024652 0.625828 0.033 Uiso 1 1 calc R U . . .
H47 H 0.865422 0.075798 0.710903 0.033 Uiso 1 1 calc R U . . .
C30 C 0.8921(6) -0.0010(7) 0.7771(12) 0.029(3) Uani 1 1 d . . . . .
C31 C 0.9251(6) -0.0520(8) 0.7471(13) 0.032(3) Uani 1 1 d . . . . .
H46 H 0.925436 -0.063089 0.674300 0.039 Uiso 1 1 calc R U . . .
C32 C 0.9572(6) -0.0864(7) 0.8219(15) 0.035(4) Uani 1 1 d . . . . .
C33 C 0.9555(7) -0.0715(7) 0.9302(14) 0.035(4) Uani 1 1 d . . . . .
H41 H 0.977030 -0.094134 0.981357 0.042 Uiso 1 1 calc R U . . .
C34 C 0.9201(7) -0.0204(6) 0.9636(12) 0.025(3) Uani 1 1 d . U . . .
C35 C 0.8931(6) 0.0137(7) 0.8885(13) 0.028(3) Uani 1 1 d . . . . .
C36 C 0.2243(6) 0.1211(6) 0.8730(11) 0.024(3) Uani 1 1 d . . . . .
H14 H 0.182493 0.103197 0.865904 0.028 Uiso 1 1 calc R U . . .
H15 H 0.229604 0.148997 0.814133 0.028 Uiso 1 1 calc R U . . .
C37 C 0.2293(5) 0.1532(5) 0.9839(11) 0.015(3) Uani 1 1 d . . . . .
C38 C 0.1743(6) 0.1669(6) 1.0432(12) 0.025(3) Uani 1 1 d . . . . .
H38 H 0.134420 0.156370 1.016176 0.030 Uiso 1 1 calc R U . . .
C39 C 0.1784(6) 0.1958(7) 1.1410(11) 0.024(3) Uani 1 1 d . . . . .
C40 C 0.2384(6) 0.2134(6) 1.1795(11) 0.022(3) Uani 1 1 d . . . . .
H37 H 0.241824 0.233376 1.245173 0.027 Uiso 1 1 calc R U . . .
C41 C 0.2934(6) 0.2006(6) 1.1182(11) 0.023(3) Uani 1 1 d . . . . .
C42 C 0.2900(6) 0.1695(5) 1.0217(9) 0.019(3) Uani 1 1 d . U . . .
C43 C 0.9387(8) -0.0444(8) 1.1504(14) 0.040(4) Uani 1 1 d . . . . .
H42 H 0.981723 -0.056402 1.135430 0.061 Uiso 1 1 calc R U . . .
H43 H 0.911011 -0.077947 1.148183 0.061 Uiso 1 1 calc R U . . .
H44 H 0.936699 -0.026824 1.221254 0.061 Uiso 1 1 calc R U . . .
C44 C 0.3634(7) 0.2435(8) 1.2516(12) 0.030(4) Uani 1 1 d . . . . .
H34 H 0.344870 0.281910 1.248977 0.045 Uiso 1 1 calc R U . . .
H35 H 0.408186 0.246638 1.267671 0.045 Uiso 1 1 calc R U . . .
H36 H 0.342784 0.220821 1.307176 0.045 Uiso 1 1 calc R U . . .
C45 C 0.9939(9) -0.1415(7) 0.7887(17) 0.047(5) Uani 1 1 d . . . . .
H1M1 H 0.983980 -0.151154 0.714673 0.071 Uiso 1 1 calc R U . . .
H1M2 H 0.981930 -0.173399 0.835250 0.071 Uiso 1 1 calc R U . . .
H1M3 H 1.038986 -0.134423 0.795425 0.071 Uiso 1 1 calc R U . . .
C46 C 0.1203(7) 0.2074(7) 1.2098(13) 0.033(3) Uani 1 1 d . . . . .
H31 H 0.110696 0.173235 1.252356 0.049 Uiso 1 1 calc R U . . .
H32 H 0.084693 0.216397 1.163597 0.049 Uiso 1 1 calc R U . . .
H33 H 0.128539 0.239896 1.257301 0.049 Uiso 1 1 calc R U . . .
N1 N 0.6691(5) 0.1713(5) 0.8492(9) 0.021(2) Uani 1 1 d . . . . .
N1N N 0.4317(6) 0.3094(5) 1.0463(10) 0.028(3) Uani 1 1 d . . . . .
N2 N 0.6752(5) 0.1081(5) 1.0517(8) 0.018(2) Uani 1 1 d . . . . .
N2N N 0.2628(7) 0.2025(8) 0.5321(12) 0.051(4) Uani 1 1 d . . . . .
N3 N 0.7846(5) 0.0256(5) 0.7109(9) 0.022(2) Uani 1 1 d . . . . .
N4 N 0.7240(5) -0.0740(5) 0.8659(8) 0.018(2) Uani 1 1 d . . . . .
H1N4 H 0.694690 -0.097377 0.897113 0.027 Uiso 1 1 d . U . . .
O1 O 0.5328(4) 0.2058(4) 0.8958(7) 0.0198(19) Uani 1 1 d . . . . .
O1M O 0.7303(13) 0.9651(11) 0.361(2) 0.125(9) Uani 1 1 d . . . . .
H1M H 0.736774 0.999692 0.337418 0.188 Uiso 1 1 d . U . . .
O1N O 0.4733(5) 0.2765(4) 1.0921(8) 0.028(2) Uani 1 1 d . . . . .
O1S O 0.4547(4) 0.0957(4) 0.9089(8) 0.022(2) Uani 1 1 d . . . . .
O2 O 0.4223(4) 0.2054(5) 0.7968(8) 0.025(2) Uani 1 1 d . . . . .
O1W O 0.6341(9) 0.9279(9) 0.5145(18) 0.099(6) Uani 1 1 d . . . . .
H1W H 0.666592 0.930567 0.467931 0.148 Uiso 1 1 d . U . . .
H2W H 0.639315 0.888526 0.521219 0.148 Uiso 1 1 d . U . . .
O2M O 0.7846(8) 0.0698(8) 0.3204(13) 0.068(4) Uani 1 1 d . . . . .
H2M H 0.784757 0.099859 0.357038 0.102 Uiso 1 1 calc R U . . .
O2N O 0.3993(4) 0.2859(4) 0.9704(7) 0.027(2) Uani 1 1 d . . . . .
O2S O 0.5575(4) 0.0752(4) 0.8757(8) 0.0228(19) Uani 1 1 d . . . . .
O3 O 0.5405(4) 0.1596(4) 1.0801(7) 0.0203(19) Uani 1 1 d . . . . .
O3M O 0.3099(8) 0.3361(7) 0.4341(12) 0.064(4) Uani 1 1 d . . . . .
H3M H 0.292848 0.303991 0.441979 0.096 Uiso 1 1 calc R U . . .
O3N O 0.4235(6) 0.3601(4) 1.0758(9) 0.036(2) Uani 1 1 d . . . . .
O4 O 0.4399(4) 0.1195(4) 1.1778(7) 0.0230(19) Uani 1 1 d . . . . .
O4N O 0.2379(7) 0.1720(7) 0.6015(10) 0.057(4) Uani 1 1 d . . . . .
O5 O 0.8638(5) 0.0658(5) 0.9175(9) 0.030(2) Uani 1 1 d . . . . .
H65 H 0.879645 0.078109 0.974039 0.044 Uiso 1 1 calc R U . . .
O5N O 0.3180(5) 0.1914(6) 0.4981(17) 0.057(3) Uani 1 1 d . . . . .
O6A O 0.9189(6) -0.0034(6) 1.0717(9) 0.040(3) Uani 1 1 d . . . . .
O6N O 0.2356(6) 0.2475(7) 0.4943(19) 0.078(4) Uani 1 1 d . . . . .
O7 O 0.3439(4) 0.1556(4) 0.9690(6) 0.0185(19) Uani 1 1 d . . . . .
O8 O 0.3552(4) 0.2151(5) 1.1479(8) 0.025(2) Uani 1 1 d . . . . .

loop_
_atom_site_aniso_label
_atom_site_aniso_U_11
_atom_site_aniso_U_22
_atom_site_aniso_U_33
_atom_site_aniso_U_23
_atom_site_aniso_U_13
_atom_site_aniso_U_12
Co1 0.0131(7) 0.0213(8) 0.0173(7) -0.0002(7) 0.0017(6) -0.0008(6)
Dy1 0.0116(2) 0.0203(2) 0.0222(2) -0.0006(3) 0.0021(3) -0.0002(2)
C1 0.017(6) 0.026(7) 0.022(7) -0.003(5) 0.004(5) -0.001(5)
C1M1 0.11(5) 0.30(12) 0.05(3) 0.04(5) 0.02(3) 0.11(7)
C1M2 0.019(15) 0.026(18) 0.09(3) -0.011(19) 0.007(17) -0.001(13)
C1S 0.018(6) 0.029(7) 0.012(5) 0.003(5) 0.002(4) -0.002(5)
C2 0.023(6) 0.021(7) 0.019(6) -0.001(5) 0.001(5) -0.002(5)
C2M 0.055(13) 0.091(18) 0.067(15) -0.018(14) 0.005(12) -0.007(13)
C2S 0.016(6) 0.038(8) 0.010(5) 0.000(5) 0.000(4) -0.002(5)
C3 0.017(6) 0.041(8) 0.019(6) 0.004(6) 0.004(5) -0.001(6)
C3M 0.118(19) 0.063(12) 0.036(14) -0.004(11) -0.011(14) 0.025(12)
C4 0.033(8) 0.032(8) 0.013(7) 0.004(6) 0.012(6) 0.006(7)
C5 0.022(3) 0.022(3) 0.021(3) 0.0003(14) 0.0006(14) -0.0001(14)
C6 0.016(6) 0.030(7) 0.019(6) -0.003(5) 0.003(5) 0.000(5)
C7 0.018(6) 0.029(7) 0.018(6) 0.001(5) 0.002(5) 0.000(5)
C8 0.028(7) 0.019(6) 0.015(6) -0.003(5) -0.004(5) -0.002(5)
C9 0.009(4) 0.028(5) 0.024(5) 0.005(7) 0.010(6) 0.003(4)
C10 0.015(6) 0.038(9) 0.025(7) 0.013(7) -0.002(5) 0.000(6)
C11 0.021(6) 0.022(7) 0.022(7) -0.004(5) 0.001(5) -0.005(5)
C12 0.017(6) 0.043(9) 0.018(6) -0.004(6) 0.001(5) -0.002(6)
C13 0.026(7) 0.051(10) 0.021(7) 0.009(6) 0.001(6) -0.002(7)
C14 0.027(7) 0.053(10) 0.015(6) 0.007(6) 0.003(5) -0.006(7)
C15 0.024(7) 0.030(8) 0.028(7) -0.002(6) 0.003(6) 0.001(6)
C16 0.025(7) 0.021(7) 0.023(6) -0.005(5) 0.009(5) -0.010(5)
C17 0.018(7) 0.057(11) 0.018(7) 0.008(7) -0.001(6) 0.014(7)
C18 0.019(6) 0.042(9) 0.018(6) 0.002(6) 0.001(5) -0.003(6)
C19 0.030(9) 0.071(14) 0.032(10) 0.004(9) 0.015(8) 0.009(9)
C20 0.029(7) 0.117(16) 0.024(7) 0.032(13) -0.005(10) -0.005(8)
C21 0.019(3) 0.019(3) 0.019(3) -0.0005(14) 0.0008(14) 0.0002(14)
C22 0.019(6) 0.033(8) 0.018(6) -0.001(5) 0.002(5) 0.002(5)
C23 0.022(6) 0.036(8) 0.012(6) 0.000(5) -0.001(5) 0.006(6)
C24 0.022(6) 0.041(9) 0.016(6) 0.001(6) 0.000(5) -0.003(6)
C25 0.016(6) 0.022(7) 0.026(7) 0.001(5) -0.002(5) -0.004(5)
C26 0.014(5) 0.018(6) 0.023(6) -0.004(5) 0.000(5) 0.005(4)
C27 0.014(5) 0.020(5) 0.025(9) -0.002(5) -0.003(5) 0.003(4)
C28A 0.020(6) 0.028(8) 0.026(7) 0.008(6) 0.003(5) 0.006(5)
C29 0.023(7) 0.027(8) 0.032(8) -0.002(6) 0.001(6) 0.003(6)
C30 0.015(6) 0.038(8) 0.034(8) 0.007(7) 0.006(5) -0.005(6)
C31 0.016(6) 0.052(10) 0.029(8) -0.002(7) 0.001(5) -0.002(6)
C32 0.011(6) 0.034(9) 0.059(11) 0.003(8) 0.001(6) -0.001(6)
C33 0.022(7) 0.031(8) 0.052(10) 0.003(7) -0.008(6) 0.009(6)
C34 0.025(3) 0.025(3) 0.025(3) -0.0005(14) 0.0003(14) -0.0018(14)
C35 0.009(6) 0.037(8) 0.038(8) -0.002(7) -0.003(5) -0.008(6)
C36 0.014(6) 0.032(8) 0.026(7) -0.006(6) -0.002(5) 0.003(5)
C37 0.015(5) 0.012(5) 0.018(8) 0.008(5) -0.006(5) -0.006(4)
C38 0.010(5) 0.036(8) 0.029(7) 0.005(6) -0.008(5) 0.003(5)
C39 0.013(6) 0.038(8) 0.022(7) -0.001(6) 0.009(5) 0.005(5)
C40 0.021(6) 0.024(7) 0.022(6) 0.000(5) 0.002(5) 0.002(5)
C41 0.020(6) 0.030(7) 0.019(6) 0.004(5) 0.001(5) 0.002(5)
C42 0.018(3) 0.020(3) 0.018(3) -0.0007(14) 0.0000(14) 0.0002(14)
C43 0.043(9) 0.037(9) 0.042(9) 0.010(7) -0.012(8) -0.007(8)
C44 0.022(7) 0.053(11) 0.016(7) -0.006(7) 0.001(5) -0.007(7)
C45 0.037(9) 0.030(9) 0.075(13) -0.009(9) -0.008(9) 0.005(7)
C46 0.017(6) 0.044(9) 0.038(9) -0.003(7) 0.013(6) 0.009(6)
N1 0.012(5) 0.029(7) 0.022(6) -0.001(5) 0.004(4) -0.002(4)
N1N 0.032(7) 0.025(6) 0.027(6) 0.002(5) 0.001(5) 0.003(5)
N2 0.018(5) 0.024(6) 0.013(5) 0.001(4) -0.001(4) 0.001(4)
N2N 0.044(9) 0.076(12) 0.032(8) -0.004(7) -0.004(6) 0.004(8)
N3 0.018(5) 0.033(7) 0.015(5) 0.005(5) -0.004(4) 0.004(5)
N4 0.018(5) 0.024(6) 0.013(5) -0.001(4) 0.003(4) -0.004(4)
O1 0.018(4) 0.019(5) 0.023(5) 0.001(4) 0.002(4) -0.003(4)
O1M 0.15(2) 0.097(17) 0.13(2) 0.006(15) -0.001(17) -0.042(16)
O1N 0.021(5) 0.027(5) 0.036(6) -0.001(4) -0.007(4) 0.002(4)
O1S 0.023(5) 0.020(5) 0.024(5) -0.003(4) 0.006(4) -0.002(4)
O2 0.016(4) 0.040(6) 0.020(5) 0.001(4) 0.003(4) -0.001(4)
O1W 0.089(12) 0.131(16) 0.077(14) -0.007(13) -0.025(12) 0.002(11)
O2M 0.063(10) 0.080(12) 0.061(10) -0.006(9) 0.017(8) 0.001(9)
O2N 0.025(5) 0.041(6) 0.017(6) -0.007(4) 0.000(3) -0.001(4)
O2S 0.013(4) 0.021(5) 0.034(5) -0.003(4) -0.004(4) -0.002(4)
O3 0.016(4) 0.032(6) 0.013(4) 0.004(4) -0.001(3) -0.001(4)
O3M 0.085(11) 0.068(10) 0.040(8) -0.004(7) 0.009(7) 0.010(8)
O3N 0.050(7) 0.020(5) 0.037(6) -0.003(4) 0.001(5) 0.003(5)
O4 0.014(4) 0.033(5) 0.022(5) 0.006(4) 0.004(4) 0.000(4)
O4N 0.053(8) 0.080(10) 0.037(7) 0.011(7) 0.011(6) 0.000(7)
O5 0.021(5) 0.035(6) 0.033(6) -0.002(4) 0.000(4) -0.005(4)
O5N 0.041(6) 0.082(8) 0.047(6) -0.006(9) 0.023(9) 0.006(6)
O6A 0.035(6) 0.058(8) 0.027(6) 0.000(6) -0.014(5) 0.001(6)
O6N 0.056(8) 0.078(9) 0.101(12) 0.023(13) 0.013(11) 0.021(7)
O7 0.014(4) 0.025(5) 0.017(5) -0.005(3) -0.003(3) 0.001(3)
O8 0.014(4) 0.033(6) 0.027(5) -0.002(4) -0.002(4) -0.004(4)

loop_
_atom_type_symbol
_atom_type_description
_atom_type_scat_dispersion_real
_atom_type_scat_dispersion_imag
_atom_type_scat_source
C C 0.0033 0.0016 'International Tables Vol C Tables 4.2.6.8 and 6.1.1.4'
H H 0.0000 0.0000 'International Tables Vol C Tables 4.2.6.8 and 6.1.1.4'
N N 0.0061 0.0033 'International Tables Vol C Tables 4.2.6.8 and 6.1.1.4'
O O 0.0106 0.0060 'International Tables Vol C Tables 4.2.6.8 and 6.1.1.4'
Co Co 0.3494 0.9721 'International Tables Vol C Tables 4.2.6.8 and 6.1.1.4'
Dy Dy -0.1892 4.4098 'International Tables Vol C Tables 4.2.6.8 and 6.1.1.4'

loop_
_geom_angle_atom_site_label_1
_geom_angle_atom_site_label_2
_geom_angle_atom_site_label_3
_geom_angle
_geom_angle_site_symmetry_1
_geom_angle_site_symmetry_3
_geom_angle_publ_flag
O3 Co1 O2S 107.1(4) . . ?
O3 Co1 O1 76.5(4) . . ?
O2S Co1 O1 96.3(4) . . ?
O3 Co1 N1 148.4(5) . . ?
O2S Co1 N1 103.3(4) . . ?
O1 Co1 N1 92.1(4) . . ?
O3 Co1 N2 95.2(4) . . ?
O2S Co1 N2 106.7(4) . . ?
O1 Co1 N2 156.9(4) . . ?
N1 Co1 N2 83.9(4) . . ?
O3 Co1 Dy1 42.5(3) . . ?
O2S Co1 Dy1 85.3(3) . . ?
O1 Co1 Dy1 42.2(2) . . ?
N1 Co1 Dy1 134.3(3) . . ?
N2 Co1 Dy1 137.1(3) . . ?
O7 Dy1 O1 137.3(3) . . ?
O7 Dy1 O1S 75.6(3) . . ?
O1 Dy1 O1S 81.3(3) . . ?
O7 Dy1 O3 144.3(3) . . ?
O1 Dy1 O3 65.8(3) . . ?
O1S Dy1 O3 84.7(3) . . ?
O7 Dy1 O1N 124.0(3) . . ?
O1 Dy1 O1N 83.1(3) . . ?
O1S Dy1 O1N 160.4(3) . . ?
O3 Dy1 O1N 78.1(3) . . ?
O7 Dy1 O2N 84.2(3) . . ?
O1 Dy1 O2N 92.0(3) . . ?
O1S Dy1 O2N 140.7(3) . . ?
O3 Dy1 O2N 127.6(3) . . ?
O1N Dy1 O2N 51.5(3) . . ?
O7 Dy1 O2 74.3(3) . . ?
O1 Dy1 O2 64.9(3) . . ?
O1S Dy1 O2 73.7(3) . . ?
O3 Dy1 O2 128.3(3) . . ?
O1N Dy1 O2 109.9(3) . . ?
O2N Dy1 O2 68.5(3) . . ?
O7 Dy1 O4 86.3(3) . . ?
O1 Dy1 O4 126.9(3) . . ?
O1S Dy1 O4 84.6(3) . . ?
O3 Dy1 O4 62.1(3) . . ?
O1N Dy1 O4 95.5(3) . . ?
O2N Dy1 O4 127.8(3) . . ?
O2 Dy1 O4 153.8(3) . . ?
O7 Dy1 O8 62.5(3) . . ?
O1 Dy1 O8 151.2(3) . . ?
O1S Dy1 O8 127.5(3) . . ?
O3 Dy1 O8 111.4(3) . . ?
O1N Dy1 O8 68.6(3) . . ?
O2N Dy1 O8 66.5(3) . . ?
O2 Dy1 O8 119.1(3) . . ?
O4 Dy1 O8 63.7(3) . . ?
O7 Dy1 N1N 103.8(3) . . ?
O1 Dy1 N1N 88.8(3) . . ?
O1S Dy1 N1N 163.4(3) . . ?
O3 Dy1 N1N 103.4(4) . . ?
O1N Dy1 N1N 25.8(3) . . ?
O2N Dy1 N1N 25.8(3) . . ?
O2 Dy1 N1N 90.0(3) . . ?
O4 Dy1 N1N 112.0(3) . . ?
O8 Dy1 N1N 63.4(3) . . ?
O7 Dy1 Co1 141.2(2) . . ?
O1 Dy1 Co1 37.6(2) . . ?
O1S Dy1 Co1 65.6(2) . . ?
O3 Dy1 Co1 34.9(2) . . ?
O1N Dy1 Co1 94.8(2) . . ?
O2N Dy1 Co1 126.4(2) . . ?
O2 Dy1 Co1 93.9(2) . . ?
O4 Dy1 Co1 90.35(19) . . ?
O8 Dy1 Co1 146.3(2) . . ?
N1N Dy1 Co1 113.2(2) . . ?
O1 C1 C2 120.0(11) . . ?
O1 C1 C6 121.2(12) . . ?
C2 C1 C6 118.8(12) . . ?
O2S C1S O1S 124.5(12) . . ?
O2S C1S C2S 117.0(11) . . ?
O1S C1S C2S 118.5(11) . . ?
O2 C2 C3 125.2(12) . . ?
O2 C2 C1 113.2(11) . . ?
C3 C2 C1 121.7(12) . . ?
C1S C2S C2S 112.3(9) . 2_655 ?
C2 C3 C4 119.0(13) . . ?
C5 C4 C3 120.5(13) . . ?
C5 C4 C19 121.4(16) . . ?
C3 C4 C19 118.1(17) . . ?
C4 C5 C6 120.8(12) . . ?
C5 C6 C1 119.2(12) . . ?
C5 C6 C7 122.5(11) . . ?
C1 C6 C7 118.0(11) . . ?
N1 C7 C6 113.5(11) . . ?
N1 C8 C9 110.9(11) . . ?
N2 C9 C8 111.6(9) . . ?
N2 C10 C11 114.3(12) . . ?
C12 C11 C16 118.7(12) . . ?
C12 C11 C10 122.0(12) . . ?
C16 C11 C10 119.2(12) . . ?
C11 C12 C13 122.6(13) . . ?
C14 C13 C12 119.4(13) . . ?
C14 C13 C20 119.5(13) . . ?
C12 C13 C20 121.1(13) . . ?
C13 C14 C15 118.7(13) . . ?
C14 C15 O4 126.2(13) . . ?
C14 C15 C16 122.5(14) . . ?
O4 C15 C16 111.3(12) . . ?
O3 C16 C15 119.6(12) . . ?
O3 C16 C11 122.4(11) . . ?
C15 C16 C11 118.0(13) . . ?
C22 C21 N1 118.2(11) . . ?
C21 C22 C23 107.5(11) . . ?
N3 C23 C22 111.0(10) . . ?
N3 C24 C25 112.3(11) . . ?
C24 C25 N4 114.9(10) . . ?
N4 C26 C27 110.2(10) . . ?
C26 C27 C28A 114.7(10) . . ?
N2 C28A C27 115.7(11) . . ?
C30 C29 N3 111.9(12) . . ?
C31 C30 C35 116.5(14) . . ?
C31 C30 C29 123.0(14) . . ?
C35 C30 C29 120.5(14) . . ?
C32 C31 C30 122.3(15) . . ?
C33 C32 C31 119.5(15) . . ?
C33 C32 C45 118.3(15) . . ?
C31 C32 C45 122.2(16) . . ?
C32 C33 C34 119.3(14) . . ?
C35 C34 O6A 119.6(14) . . ?
C35 C34 C33 119.5(14) . . ?
O6A C34 C33 120.6(13) . . ?
C34 C35 O5 120.7(14) . . ?
C34 C35 C30 122.7(15) . . ?
O5 C35 C30 116.6(14) . . ?
N4 C36 C37 109.6(10) 2_655 . ?
C38 C37 C42 120.9(12) . . ?
C38 C37 C36 120.6(10) . . ?
C42 C37 C36 118.5(10) . . ?
C39 C38 C37 120.8(11) . . ?
C38 C39 C40 119.3(11) . . ?
C38 C39 C46 121.7(12) . . ?
C40 C39 C46 119.0(13) . . ?
C39 C40 C41 119.6(12) . . ?
O8 C41 C42 113.4(11) . . ?
O8 C41 C40 125.0(12) . . ?
C42 C41 C40 121.5(12) . . ?
O7 C42 C41 119.5(11) . . ?
O7 C42 C37 122.7(10) . . ?
C41 C42 C37 117.8(11) . . ?
C7 N1 C8 112.1(10) . . ?
C7 N1 C21 110.8(10) . . ?
C8 N1 C21 111.4(10) . . ?
C7 N1 Co1 112.1(8) . . ?
C8 N1 Co1 102.7(8) . . ?
C21 N1 Co1 107.5(8) . . ?
O3N N1N O2N 122.7(12) . . ?
O3N N1N O1N 121.3(13) . . ?
O2N N1N O1N 116.0(11) . . ?
O3N N1N Dy1 173.6(10) . . ?
O2N N1N Dy1 59.2(7) . . ?
O1N N1N Dy1 57.0(6) . . ?
C9 N2 C10 109.2(11) . . ?
C9 N2 C28A 110.9(9) . . ?
C10 N2 C28A 107.6(10) . . ?
C9 N2 Co1 106.2(8) . . ?
C10 N2 Co1 102.6(8) . . ?
C28A N2 Co1 119.8(8) . . ?
O4N N2N O5N 120.7(18) . . ?
O4N N2N O6N 122.1(17) . . ?
O5N N2N O6N 117.2(17) . . ?
C23 N3 C24 110.2(10) . . ?
C23 N3 C29 109.8(11) . . ?
C24 N3 C29 111.0(11) . . ?
C26 N4 C25 114.9(10) . . ?
C26 N4 C36 112.9(10) . 2_655 ?
C25 N4 C36 112.3(10) . 2_655 ?
C1 O1 Co1 115.3(8) . . ?
C1 O1 Dy1 124.3(8) . . ?
Co1 O1 Dy1 100.2(4) . . ?
N1N O1N Dy1 97.1(8) . . ?
C1S O1S Dy1 136.1(8) . . ?
C2 O2 C17 115.8(11) . . ?
C2 O2 Dy1 117.0(8) . . ?
C17 O2 Dy1 125.4(8) . . ?
N1N O2N Dy1 95.0(7) . . ?
C1S O2S Co1 124.4(9) . . ?
C16 O3 Co1 121.0(8) . . ?
C16 O3 Dy1 128.2(8) . . ?
Co1 O3 Dy1 102.6(4) . . ?
C15 O4 C18 115.4(10) . . ?
C15 O4 Dy1 117.6(8) . . ?
C18 O4 Dy1 127.0(8) . . ?
C34 O6A C43 117.9(13) . . ?
C42 O7 Dy1 130.1(7) . . ?
C41 O8 C44 117.0(11) . . ?
C41 O8 Dy1 113.8(8) . . ?
C44 O8 Dy1 129.3(8) . . ?

loop_
_geom_bond_atom_site_label_1
_geom_bond_atom_site_label_2
_geom_bond_distance
_geom_bond_site_symmetry_2
_geom_bond_publ_flag
Co1 O3 1.965(9) . ?
Co1 O2S 1.994(9) . ?
Co1 O1 2.079(9) . ?
Co1 N1 2.111(11) . ?
Co1 N2 2.196(10) . ?
Co1 Dy1 3.3545(17) . ?
Dy1 O7 2.234(8) . ?
Dy1 O1 2.291(9) . ?
Dy1 O1S 2.321(9) . ?
Dy1 O3 2.322(9) . ?
Dy1 O1N 2.467(10) . ?
Dy1 O2N 2.517(10) . ?
Dy1 O2 2.563(9) . ?
Dy1 O4 2.665(9) . ?
Dy1 O8 2.710(9) . ?
Dy1 N1N 2.918(12) . ?
C1 O1 1.356(16) . ?
C1 C2 1.392(18) . ?
C1 C6 1.421(17) . ?
C1M1 O1M 1.61(7) . ?
C1M2 O1M 1.36(4) . ?
C1S O2S 1.260(15) . ?
C1S O1S 1.273(15) . ?
C1S C2S 1.512(18) . ?
C2 O2 1.377(15) . ?
C2 C3 1.377(18) . ?
C2M O2M 1.38(3) . ?
C2S C2S 1.53(3) 2_655 ?
C3 C4 1.410(19) . ?
C3M O3M 1.43(3) . ?
C4 C5 1.37(2) . ?
C4 C19 1.521(18) . ?
C5 C6 1.396(18) . ?
C6 C7 1.512(18) . ?
C7 N1 1.484(18) . ?
C8 N1 1.491(16) . ?
C8 C9 1.524(18) . ?
C9 N2 1.488(15) . ?
C10 N2 1.498(18) . ?
C10 C11 1.501(18) . ?
C11 C12 1.375(19) . ?
C11 C16 1.417(19) . ?
C12 C13 1.407(19) . ?
C13 C14 1.39(2) . ?
C13 C20 1.54(2) . ?
C14 C15 1.39(2) . ?
C15 O4 1.388(17) . ?
C15 C16 1.417(18) . ?
C16 O3 1.344(16) . ?
C17 O2 1.429(17) . ?
C18 O4 1.433(15) . ?
C21 C22 1.519(17) . ?
C21 N1 1.528(17) . ?
C22 C23 1.549(19) . ?
C23 N3 1.489(16) . ?
C24 N3 1.488(19) . ?
C24 C25 1.507(18) . ?
C25 N4 1.518(16) . ?
C26 N4 1.505(16) . ?
C26 C27 1.517(15) . ?
C27 C28A 1.552(19) . ?
C28A N2 1.503(17) . ?
C29 C30 1.47(2) . ?
C29 N3 1.507(17) . ?
C30 C31 1.40(2) . ?
C30 C35 1.41(2) . ?
C31 C32 1.38(2) . ?
C32 C33 1.37(2) . ?
C32 C45 1.53(2) . ?
C33 C34 1.44(2) . ?
C34 C35 1.33(2) . ?
C34 O6A 1.39(2) . ?
C35 O5 1.385(18) . ?
C36 N4 1.527(17) 2_655 ?
C36 C37 1.552(19) . ?
C37 C38 1.398(18) . ?
C37 C42 1.403(15) . ?
C38 C39 1.37(2) . ?
C39 C40 1.401(18) . ?
C39 C46 1.504(17) . ?
C40 C41 1.407(18) . ?
C41 O8 1.384(16) . ?
C41 C42 1.384(18) . ?
C42 O7 1.340(14) . ?
C43 O6A 1.408(19) . ?
C44 O8 1.440(18) . ?
N1N O3N 1.225(15) . ?
N1N O2N 1.273(15) . ?
N1N O1N 1.281(15) . ?
N2N O4N 1.22(2) . ?
N2N O5N 1.256(18) . ?
N2N O6N 1.26(2) . ?

loop_
_geom_torsion_atom_site_label_1
_geom_torsion_atom_site_label_2
_geom_torsion_atom_site_label_3
_geom_torsion_atom_site_label_4
_geom_torsion
_geom_torsion_site_symmetry_1
_geom_torsion_site_symmetry_2
_geom_torsion_site_symmetry_3
_geom_torsion_site_symmetry_4
_geom_torsion_publ_flag
O1 C1 C2 O2 1.2(18) . . . . ?
C6 C1 C2 O2 -178.0(12) . . . . ?
O1 C1 C2 C3 179.6(13) . . . . ?
C6 C1 C2 C3 0(2) . . . . ?
O2S C1S C2S C2S 41.8(17) . . . 2_655 ?
O1S C1S C2S C2S -138.9(13) . . . 2_655 ?
O2 C2 C3 C4 178.1(14) . . . . ?
C1 C2 C3 C4 0(2) . . . . ?
C2 C3 C4 C5 -1(2) . . . . ?
C2 C3 C4 C19 -179.2(17) . . . . ?
C3 C4 C5 C6 1(2) . . . . ?
C19 C4 C5 C6 179.7(17) . . . . ?
C4 C5 C6 C1 -1(2) . . . . ?
C4 C5 C6 C7 -176.0(14) . . . . ?
O1 C1 C6 C5 -179.1(13) . . . . ?
C2 C1 C6 C5 0(2) . . . . ?
O1 C1 C6 C7 -4(2) . . . . ?
C2 C1 C6 C7 175.5(13) . . . . ?
C5 C6 C7 N1 -119.5(14) . . . . ?
C1 C6 C7 N1 65.2(16) . . . . ?
N1 C8 C9 N2 -52.6(16) . . . . ?
N2 C10 C11 C12 116.9(14) . . . . ?
N2 C10 C11 C16 -59.2(17) . . . . ?
C16 C11 C12 C13 -1(2) . . . . ?
C10 C11 C12 C13 -177.5(15) . . . . ?
C11 C12 C13 C14 4(2) . . . . ?
C11 C12 C13 C20 -173.4(16) . . . . ?
C12 C13 C14 C15 -4(2) . . . . ?
C20 C13 C14 C15 174.2(17) . . . . ?
C13 C14 C15 O4 180.0(15) . . . . ?
C13 C14 C15 C16 0(2) . . . . ?
C14 C15 C16 O3 -175.2(14) . . . . ?
O4 C15 C16 O3 4.9(18) . . . . ?
C14 C15 C16 C11 3(2) . . . . ?
O4 C15 C16 C11 -177.0(12) . . . . ?
C12 C11 C16 O3 175.8(13) . . . . ?
C10 C11 C16 O3 -8(2) . . . . ?
C12 C11 C16 C15 -2(2) . . . . ?
C10 C11 C16 C15 174.0(13) . . . . ?
N1 C21 C22 C23 169.9(11) . . . . ?
C21 C22 C23 N3 -81.4(13) . . . . ?
N3 C24 C25 N4 -78.8(14) . . . . ?
N4 C26 C27 C28A 167.0(10) . . . . ?
C26 C27 C28A N2 100.2(13) . . . . ?
N3 C29 C30 C31 104.3(15) . . . . ?
N3 C29 C30 C35 -73.0(17) . . . . ?
C35 C30 C31 C32 0(2) . . . . ?
C29 C30 C31 C32 -177.4(14) . . . . ?
C30 C31 C32 C33 2(2) . . . . ?
C30 C31 C32 C45 -179.1(14) . . . . ?
C31 C32 C33 C34 0(2) . . . . ?
C45 C32 C33 C34 -178.7(14) . . . . ?
C32 C33 C34 C35 -4(2) . . . . ?
C32 C33 C34 O6A -178.2(14) . . . . ?
O6A C34 C35 O5 0(2) . . . . ?
C33 C34 C35 O5 -174.1(12) . . . . ?
O6A C34 C35 C30 -179.6(13) . . . . ?
C33 C34 C35 C30 7(2) . . . . ?
C31 C30 C35 C34 -4(2) . . . . ?
C29 C30 C35 C34 173.1(14) . . . . ?
C31 C30 C35 O5 176.4(12) . . . . ?
C29 C30 C35 O5 -6.2(19) . . . . ?
N4 C36 C37 C38 -137.7(12) 2_655 . . . ?
N4 C36 C37 C42 44.0(15) 2_655 . . . ?
C42 C37 C38 C39 -1(2) . . . . ?
C36 C37 C38 C39 -179.5(13) . . . . ?
C37 C38 C39 C40 2(2) . . . . ?
C37 C38 C39 C46 -175.8(13) . . . . ?
C38 C39 C40 C41 -1(2) . . . . ?
C46 C39 C40 C41 177.3(13) . . . . ?
C39 C40 C41 O8 -179.3(13) . . . . ?
C39 C40 C41 C42 -2(2) . . . . ?
O8 C41 C42 O7 1.4(17) . . . . ?
C40 C41 C42 O7 -176.5(12) . . . . ?
O8 C41 C42 C37 -179.4(11) . . . . ?
C40 C41 C42 C37 2.8(19) . . . . ?
C38 C37 C42 O7 177.9(11) . . . . ?
C36 C37 C42 O7 -3.8(17) . . . . ?
C38 C37 C42 C41 -1.3(18) . . . . ?
C36 C37 C42 C41 177.0(12) . . . . ?
C6 C7 N1 C8 -170.6(10) . . . . ?
C6 C7 N1 C21 64.3(13) . . . . ?
C6 C7 N1 Co1 -55.8(12) . . . . ?
C9 C8 N1 C7 172.0(11) . . . . ?
C9 C8 N1 C21 -63.2(14) . . . . ?
C9 C8 N1 Co1 51.5(12) . . . . ?
C22 C21 N1 C7 65.9(14) . . . . ?
C22 C21 N1 C8 -59.6(15) . . . . ?
C22 C21 N1 Co1 -171.3(9) . . . . ?
C8 C9 N2 C10 -86.7(14) . . . . ?
C8 C9 N2 C28A 155.0(11) . . . . ?
C8 C9 N2 Co1 23.3(13) . . . . ?
C11 C10 N2 C9 -178.6(11) . . . . ?
C11 C10 N2 C28A -58.2(14) . . . . ?
C11 C10 N2 Co1 69.0(12) . . . . ?
C27 C28A N2 C9 -70.6(14) . . . . ?
C27 C28A N2 C10 170.0(10) . . . . ?
C27 C28A N2 Co1 53.6(13) . . . . ?
C22 C23 N3 C24 152.1(11) . . . . ?
C22 C23 N3 C29 -85.3(13) . . . . ?
C25 C24 N3 C23 -89.4(13) . . . . ?
C25 C24 N3 C29 148.7(11) . . . . ?
C30 C29 N3 C23 174.4(12) . . . . ?
C30 C29 N3 C24 -63.5(15) . . . . ?
C27 C26 N4 C25 81.6(13) . . . . ?
C27 C26 N4 C36 -147.9(11) . . . 2_655 ?
C24 C25 N4 C26 75.1(14) . . . . ?
C24 C25 N4 C36 -55.7(15) . . . 2_655 ?
C2 C1 O1 Co1 130.1(11) . . . . ?
C6 C1 O1 Co1 -50.8(15) . . . . ?
C2 C1 O1 Dy1 6.1(18) . . . . ?
C6 C1 O1 Dy1 -174.7(9) . . . . ?
O3N N1N O1N Dy1 172.7(11) . . . . ?
O2N N1N O1N Dy1 -6.1(12) . . . . ?
O2S C1S O1S Dy1 30(2) . . . . ?
C2S C1S O1S Dy1 -149.7(10) . . . . ?
C3 C2 O2 C17 -20(2) . . . . ?
C1 C2 O2 C17 158.8(13) . . . . ?
C3 C2 O2 Dy1 174.9(11) . . . . ?
C1 C2 O2 Dy1 -6.7(14) . . . . ?
O3N N1N O2N Dy1 -172.8(12) . . . . ?
O1N N1N O2N Dy1 6.0(11) . . . . ?
O1S C1S O2S Co1 -19.7(18) . . . . ?
C2S C1S O2S Co1 159.7(9) . . . . ?
C15 C16 O3 Co1 -137.9(11) . . . . ?
C11 C16 O3 Co1 44.1(16) . . . . ?
C15 C16 O3 Dy1 5.0(18) . . . . ?
C11 C16 O3 Dy1 -173.0(9) . . . . ?
C14 C15 O4 C18 -9(2) . . . . ?
C16 C15 O4 C18 171.2(12) . . . . ?
C14 C15 O4 Dy1 169.3(13) . . . . ?
C16 C15 O4 Dy1 -10.8(15) . . . . ?
C35 C34 O6A C43 170.2(14) . . . . ?
C33 C34 O6A C43 -16(2) . . . . ?
C41 C42 O7 Dy1 -9.4(16) . . . . ?
C37 C42 O7 Dy1 171.4(8) . . . . ?
C42 C41 O8 C44 -175.4(13) . . . . ?
C40 C41 O8 C44 2(2) . . . . ?
C42 C41 O8 Dy1 4.7(14) . . . . ?
C40 C41 O8 Dy1 -177.6(11) . . . . ?
